data_7222651
loop_
_publ_author_name
'Niepmann, D.'
'Poettgen, R.'
'Poduska, K.M.'
'Trill, H.'
'DiSalvo, F.J.'
'Mosel, B.D.'

_publ_section_title
;
 Structure and Properties of the Stannides CeAuSn, Ce3Rh4Sn13, and
 Ce3Ir4Sn13
;
_journal_name_full
;
Zeitschrift fuer Naturforschung, Teil B. Anorganische Chemie, Organische 
Chemie (42,1987-)
;
_journal_page_first 1
_journal_page_last 8
_journal_volume 56
_journal_year 2001
_chemical_formula_sum 'Ce3 Ir4 Sn12.76'
_space_group_IT_number 223
_symmetry_space_group_name_Hall '-P 4n 2 3'
_symmetry_space_group_name_H-M 'P m -3 n'
_cell_angle_alpha 90
_cell_angle_beta 90
_cell_angle_gamma 90
_cell_formula_units_Z 2
_cell_length_a 9.7229
_cell_length_b 9.7229
_cell_length_c 9.7229
_cell_volume 919.152
_citation_journal_id_ASTM ZNBSEN
_cod_data_source_file Niepmann_ZNBSEN_2001_10.cif
_cod_data_source_block Ce3Ir4Sn12.76
_cod_original_cell_volume 919.1523
_cod_database_code 7222651

loop_
_symmetry_equiv_pos_as_xyz
x,y,z
-y+1/2,x+1/2,z+1/2
-x,-y,z
y+1/2,-x+1/2,z+1/2
x,-y,-z
y+1/2,x+1/2,-z+1/2
-x,y,-z
-y+1/2,-x+1/2,-z+1/2
z,x,y
-x+1/2,z+1/2,y+1/2
-z,-x,y
x+1/2,-z+1/2,y+1/2
z,-x,-y
x+1/2,z+1/2,-y+1/2
-z,x,-y
-x+1/2,-z+1/2,-y+1/2
y,z,x
y,-z,-x
z+1/2,y+1/2,-x+1/2
-y,z,-x
-z+1/2,-y+1/2,-x+1/2
-y,-z,x
z+1/2,-y+1/2,x+1/2
-z+1/2,y+1/2,x+1/2
-x,-y,-z
y-1/2,-x-1/2,-z-1/2
x,y,-z
-y-1/2,x-1/2,-z-1/2
-x,y,z
-y-1/2,-x-1/2,z-1/2
x,-y,z
y-1/2,x-1/2,z-1/2
-z,-x,-y
x-1/2,-z-1/2,-y-1/2
z,x,-y
-x-1/2,z-1/2,-y-1/2
-z,x,y
-x-1/2,-z-1/2,y-1/2
z,-x,y
x-1/2,z-1/2,y-1/2
-y,-z,-x
-y,z,x
-z-1/2,-y-1/2,x-1/2
y,-z,x
z-1/2,y-1/2,x-1/2
y,z,-x
-z-1/2,y-1/2,-x-1/2
z-1/2,-y-1/2,-x-1/2

loop_
_atom_site_label
_atom_site_type_symbol
_atom_site_fract_x
_atom_site_fract_y
_atom_site_fract_z
_atom_site_occupancy
_atom_site_U_iso_or_equiv
Ir1 Ir 0.25 0.25 0.25 1 0.0
Sn2 Sn 0 0 0 0.76 0.0
Ce1 Ce 0.5 0.25 0 1 0.0
Sn1 Sn 0.1533 0.3084 0 1 0.0
